data_1567187
loop_
_publ_author_name
'Wickemeyer, Lucas'
'Aders, Niklas'
'Mix, Andreas'
'Neumann, Beate'
'Stammler, Hans-Georg'
'Cabrera-Trujillo, Jorge J'
'Fern\'andez, Israel'
'Mitzel, Norbert W.'

_publ_section_title
;
 Carbon dioxide reduction by an Al-O-P frustrated Lewis pair.
;
_journal_issue 27
_journal_name_full 'Chemical science'
_journal_page_first 8088
_journal_page_last 8094
_journal_paper_doi 10.1039/d2sc01870e
_journal_volume 13
_journal_year 2022
_chemical_formula_moiety 'C23 H58 Al O3 P Si4'
_chemical_formula_sum 'C23 H58 Al O3 P Si4'
_chemical_formula_weight 553.00
_space_group_crystal_system triclinic
_space_group_IT_number 2
_space_group_name_Hall '-P 1'
_space_group_name_H-M_alt 'P -1'
_atom_sites_solution_hydrogens mixed
_atom_sites_solution_primary dual
_audit_creation_date 2021-04-22
_audit_creation_method
;
Olex2 1.3-ac4
(compiled 2019.04.23 svn.r3594 for Rigaku Oxford Diffraction, GUI svn.r5739)
;
_audit_update_record
;
2022-02-14 deposited with the CCDC.	2022-06-02 downloaded from the CCDC.
;
_cell_angle_alpha 84.6973(8)
_cell_angle_beta 76.7333(10)
_cell_angle_gamma 75.2570(10)
_cell_formula_units_Z 4
_cell_length_a 12.51484(16)
_cell_length_b 16.89311(17)
_cell_length_c 17.04953(18)
_cell_measurement_reflns_used 86736
_cell_measurement_temperature 100.0(1)
_cell_measurement_theta_max 76.3160
_cell_measurement_theta_min 2.6870
_cell_volume 3390.60(7)
_computing_cell_refinement 'CrysAlisPro 1.171.41.104a (Rigaku OD, 2021)'
_computing_data_collection 'CrysAlisPro 1.171.41.104a (Rigaku OD, 2021)'
_computing_data_reduction 'CrysAlisPro 1.171.41.104a (Rigaku OD, 2021)'
_computing_molecular_graphics 'Olex2 (Dolomanov et al., 2009)'
_computing_publication_material 'Olex2 (Dolomanov et al., 2009)'
_computing_structure_refinement 'ShelXL (Sheldrick, 2015)'
_computing_structure_solution 'ShelXT (Sheldrick, 2015)'
_diffrn_ambient_environment N~2~
_diffrn_ambient_temperature 100.0(1)
_diffrn_detector 'CCD plate'
_diffrn_detector_area_resol_mean 5.3114
_diffrn_detector_type Atlas
_diffrn_measured_fraction_theta_full 0.999
_diffrn_measured_fraction_theta_max 0.989
_diffrn_measurement_details
;
List of Runs (angles in degrees, time in seconds):

  # Type    Start    End  Width  t~exp~   \w     \q     \k     \f   Frames
#--------------------------------------------------------------------------
  1  \w    -64.00  30.00   1.00    1.00    --  -38.50  57.00-180.00   94
  2  \w   -124.00  47.00   1.00    1.00    --  -38.50   0.00  60.00  171
  3  \w    -59.00  33.00   1.00    1.00    --  -38.50  37.00 120.00   92
  4  \w    -59.00  33.00   1.00    1.00    --  -38.50  37.00 -90.00   92
  5  \w     18.00 111.00   1.00    1.00    --   42.70  57.00 150.00   93
  6  \w     11.00  42.00   1.00    1.00    --   42.70  82.00 -70.77   31
  7  \w     15.00 112.00   1.00    1.00    --   42.70  68.00  50.09   97
  8  \w     11.00  42.00   1.00    1.00    --   42.70  82.00-136.85   31
  9  \w     12.00  42.00   1.00    1.00    --   42.70  79.00-158.33   30
 10  \w     18.00 111.00   1.00    1.00    --   42.70  57.00 -30.00   93
 11  \w     12.00  42.00   1.00    1.00    --   42.70  78.00  -1.86   30
 12  \w     22.00 114.00   1.00    1.00    --   42.70  37.00 -90.00   92
 13  \w     11.00  42.00   1.00    1.00    --   42.70  82.00 142.49   31
 14  \w     12.00  42.00   1.00    1.00    --   42.70  79.00  97.27   30
 15  \w     27.00  97.00   1.00    1.00    --   42.70-125.00  30.00   70
 16  \w     87.00 178.00   1.00    1.00    --  111.00  50.00 -94.23   91
 17  \w     85.00 178.00   1.00    1.00    --  111.00  62.00 130.78   93
 18  \w     87.00 178.00   1.00    1.00    --  111.00  53.00  80.66   91
 19  \w     84.00 178.00   1.00    1.00    --  111.00  65.00-104.03   94
 20  \w     85.00 178.00   1.00    1.00    --  111.00  61.00 -55.17   93
 21  \w     89.00 178.00   1.00    1.00    --  111.00  43.00  41.17   89
 22  \w     38.00 109.00   1.00    1.00    --  111.00-111.00  20.64   71
 23  \w     37.00 108.00   1.00    1.00    --  111.00-109.00  50.91   71
 24  \w     85.00 178.00   1.00    1.00    --  111.00  61.00  30.00   93
 25  \w     85.00 178.00   1.00    1.00    --  111.00  61.00 150.00   93
 26  \w     38.00 109.00   1.00    1.00    --  111.00-111.00 173.21   71
 27  \w     41.00 113.00   1.00    1.00    --  111.00-125.00 -30.00   72
 28  \w     31.00 107.00   1.00    1.00    --  111.00 -94.00  90.00   76
 29  \w     37.00 109.00   1.00    1.00    --  111.00-108.00-125.60   72
 30  \w     87.00 178.00   1.00    1.00    --  111.00  54.00 103.67   91
 31  \w     84.00 178.00   1.00    1.00    --  111.00  65.00   3.73   94
 32  \w     86.00 178.00   1.00    1.00    --  111.00  56.00 -79.27   92
 33  \w     85.00 178.00   1.00    1.00    --  111.00  60.00 112.61   93
 34  \w     85.00 178.00   1.00    1.00    --  111.00  61.00-150.00   93
 35  \w     85.00 178.00   1.00    1.00    --  111.00  61.00-120.00   93
 36  \w     84.00 178.00   1.00    1.00    --  111.00  64.00 -44.99   94
 37  \w     43.00 137.00   1.00    1.00    --  111.00 -61.00  60.00   94
 38  \w     85.00 178.00   1.00    1.00    --  111.00  61.00   0.00   93
 39  \w     85.00 178.00   1.00    1.00    --  111.00  61.00 -30.00   93
 40  \w     85.00 178.00   1.00    1.00    --  111.00  61.00 120.00   93
 41  \w     89.00 178.00   1.00    1.00    --  111.00  45.00  60.00   89
 42  \w     85.00 178.00   1.00    1.00    --  111.00  61.00-180.00   93
 43  \w     89.00 178.00   1.00    1.00    --  111.00  45.00-180.00   89
 44  \w     85.00 178.00   1.00    1.00    --  111.00  61.00  60.00   93
 45  \w     85.00 178.00   1.00    1.00    --  111.00  61.00  90.00   93
 46  \w     85.00 178.00   1.00    1.00    --  111.00  62.00-134.16   93
 47  \w     89.00 178.00   1.00    1.00    --  111.00  45.00   0.00   89
 48  \w     43.00 137.00   1.00    1.00    --  111.00 -61.00-150.00   94
 49  \w     82.00 178.00   1.00    1.00    --  111.00  71.00 -81.80   96
 50  \w     86.00 178.00   1.00    1.00    --  111.00  57.00 176.14   92
 51  \w     82.00 178.00   1.00    1.00    --  111.00  71.00-177.85   96
 52  \w     84.00 178.00   1.00    1.00    --  111.00  65.00  76.62   94
 53  \w   -110.00 -18.00   1.00    1.00    --  -38.50 -37.00 120.00   92
 54  \w     18.00 111.00   1.00    1.00    --   42.70  57.00 -60.00   93
 55  \w     27.00  97.00   1.00    1.00    --   42.70-125.00 -60.00   70
 56  \w     12.00  42.00   1.00    1.00    --   42.70  78.00 -30.51   30
 57  \w      9.00 120.00   1.00    1.00    --   42.70  19.00-150.00  111
 58  \w     18.00 111.00   1.00    1.00    --   42.70  57.00-120.00   93
 59  \w     22.00 114.00   1.00    1.00    --   42.70  37.00  30.00   92
 60  \w     22.00 114.00   1.00    1.00    --   42.70  37.00  60.00   92
 61  \w     15.00 112.00   1.00    1.00    --   42.70  67.00 168.77   97
 62  \w     22.00 114.00   1.00    1.00    --   42.70  37.00-180.00   92
 63  \w     22.00 114.00   1.00    1.00    --   42.70  37.00 -60.00   92
 64  \w     22.00 114.00   1.00    1.00    --   42.70  37.00 -30.00   92
 65  \w     12.00  42.00   1.00    1.00    --   42.70  80.00  33.45   30
 66  \w     15.00 112.00   1.00    1.00    --   42.70  67.00  66.03   97
 67  \w    -43.00 128.00   1.00    1.00    --   42.70   0.00-180.00  171
 68  \w     22.00 114.00   1.00    1.00    --   42.70  37.00-150.00   92
 69  \w     85.00 178.00   1.00    1.00    --  111.00  61.00 -60.00   93
;
_diffrn_measurement_device 'four-circle diffractometer'
_diffrn_measurement_device_type 'SuperNova, Dual, Cu at home/near, Atlas'
_diffrn_measurement_method '\w scans'
_diffrn_orient_matrix_type 'CrysAlisPro convention (1999,Acta A55,543-557)'
_diffrn_orient_matrix_UB_11 0.0294392000
_diffrn_orient_matrix_UB_12 0.0628287000
_diffrn_orient_matrix_UB_13 -0.0677414000
_diffrn_orient_matrix_UB_21 -0.0542156000
_diffrn_orient_matrix_UB_22 0.0698362000
_diffrn_orient_matrix_UB_23 0.0593229000
_diffrn_orient_matrix_UB_31 0.1147756000
_diffrn_orient_matrix_UB_32 -0.0089133000
_diffrn_orient_matrix_UB_33 0.0228388000
_diffrn_radiation_monochromator mirror
_diffrn_radiation_probe x-ray
_diffrn_radiation_type 'Cu K\a'
_diffrn_radiation_wavelength 1.54184
_diffrn_reflns_av_R_equivalents 0.0287
_diffrn_reflns_av_unetI/netI 0.0137
_diffrn_reflns_Laue_measured_fraction_full 0.999
_diffrn_reflns_Laue_measured_fraction_max 0.989
_diffrn_reflns_limit_h_max 15
_diffrn_reflns_limit_h_min -14
_diffrn_reflns_limit_k_max 21
_diffrn_reflns_limit_k_min -21
_diffrn_reflns_limit_l_max 21
_diffrn_reflns_limit_l_min -21
_diffrn_reflns_number 124304
_diffrn_reflns_point_group_measured_fraction_full 0.999
_diffrn_reflns_point_group_measured_fraction_max 0.989
_diffrn_reflns_theta_full 67.684
_diffrn_reflns_theta_max 76.486
_diffrn_reflns_theta_min 2.664
_diffrn_source 'micro-focus sealed X-ray tube'
_diffrn_source_type 'SuperNova (Cu) X-ray Source'
_exptl_absorpt_coefficient_mu 2.477
_exptl_absorpt_correction_T_max 1.000
_exptl_absorpt_correction_T_min 0.611
_exptl_absorpt_correction_type gaussian
_exptl_absorpt_process_details
;
CrysAlisPro 1.171.41.104a (Rigaku Oxford Diffraction, 2021)
Numerical absorption correction based on gaussian integration over
a multifaceted crystal model
Empirical absorption correction using spherical harmonics,
implemented in SCALE3 ABSPACK scaling algorithm.
;
_exptl_crystal_colour 'clear colourless'
_exptl_crystal_colour_lustre clear
_exptl_crystal_colour_primary colourless
_exptl_crystal_density_diffrn 1.083
_exptl_crystal_description block
_exptl_crystal_F_000 1216
_exptl_crystal_size_max 0.265
_exptl_crystal_size_mid 0.209
_exptl_crystal_size_min 0.166
_refine_diff_density_max 0.359
_refine_diff_density_min -0.314
_refine_diff_density_rms 0.039
_refine_ls_extinction_method none
_refine_ls_goodness_of_fit_ref 1.033
_refine_ls_hydrogen_treatment mixed
_refine_ls_matrix_type full
_refine_ls_number_parameters 631
_refine_ls_number_reflns 14100
_refine_ls_number_restraints 0
_refine_ls_restrained_S_all 1.033
_refine_ls_R_factor_all 0.0269
_refine_ls_R_factor_gt 0.0255
_refine_ls_shift/su_max 0.002
_refine_ls_shift/su_mean 0.000
_refine_ls_structure_factor_coef Fsqd
_refine_ls_weighting_details 'w=1/[\s^2^(Fo^2^)+(0.0357P)^2^+1.2654P] where P=(Fo^2^+2Fc^2^)/3'
_refine_ls_weighting_scheme calc
_refine_ls_wR_factor_gt 0.0686
_refine_ls_wR_factor_ref 0.0696
_reflns_Friedel_coverage 0.000
_reflns_number_gt 13368
_reflns_number_total 14100
_reflns_threshold_expression 'I > 2\s(I)'
_cod_data_source_file d2sc01870e2.cif
_cod_data_source_block compound6
_cod_depositor_comments 'Adding full bibliography for 1567184--1567187.cif.'
_cod_database_code 1567187
_shelx_shelxl_version_number 2018/3
_chemical_oxdiff_formula C23H58AlO3PSi4
_shelx_space_group_comment
;
The symmetry employed for this shelxl refinement is uniquely defined
by the following loop, which should always be used as a source of
symmetry information in preference to the above space-group names.
They are only intended as comments.
;
_reflns_odcompleteness_completeness 99.81
_reflns_odcompleteness_iscentric 1
_reflns_odcompleteness_theta 71.98
_olex2_refinement_description
;
1. Fixed Uiso
 At 1.2 times of:
  All C(H) groups
 At 1.5 times of:
  All C(H,H,H) groups
2. Others
 Sof(C24)=Sof(H24)=1-FVAR(1)
 Sof(C24B)=Sof(H24B)=FVAR(1)
3.a Ternary CH refined with riding coordinates:
 C2(H2A), C3(H3), C25(H25), C26(H26)
3.b Aromatic/amide H refined with riding coordinates:
 C1(H1A), C24(H24), C24B(H24B)
3.c Idealised Me refined as rotating group:
 C4(H4A,H4B,H4C), C5(H5A,H5B,H5C), C6(H6A,H6B,H6C), C7(H7A,H7B,H7C), C8(H8A,
 H8B,H8C), C9(H9A,H9B,H9C), C10(H10A,H10B,H10C), C11(H11A,H11B,H11C), C12(H12A,
 H12B,H12C), C13(H13A,H13B,H13C), C14(H14A,H14B,H14C), C15(H15A,H15B,H15C),
 C17(H17A,H17B,H17C), C18(H18A,H18B,H18C), C19(H19A,H19B,H19C), C21(H21A,H21B,
 H21C), C22(H22A,H22B,H22C), C23(H23A,H23B,H23C), C27(H27A,H27B,H27C), C28(H28A,
 H28B,H28C), C29(H29A,H29B,H29C), C30(H30A,H30B,H30C), C31(H31A,H31B,H31C),
 C32(H32A,H32B,H32C), C33(H33A,H33B,H33C), C34(H34A,H34B,H34C), C35(H35A,H35B,
 H35C), C36(H36A,H36B,H36C), C37(H37A,H37B,H37C), C38(H38A,H38B,H38C), C40(H40A,
 H40B,H40C), C41(H41A,H41B,H41C), C42(H42A,H42B,H42C), C44(H44A,H44B,H44C),
 C45(H45A,H45B,H45C), C46(H46A,H46B,H46C)
;
_olex2_submission_special_instructions 'No special instructions were received'
_oxdiff_exptl_absorpt_empirical_details
;
Empirical correction (ABSPACK) includes:
- Absorption correction using spherical harmonics
- Frame scaling
- Detector area scaling
;
_oxdiff_exptl_absorpt_empirical_full_max 1.153
_oxdiff_exptl_absorpt_empirical_full_min 0.883

loop_
_space_group_symop_operation_xyz
'x, y, z'
'-x, -y, -z'

loop_
_atom_site_label
_atom_site_type_symbol
_atom_site_fract_x
_atom_site_fract_y
_atom_site_fract_z
_atom_site_U_iso_or_equiv
_atom_site_adp_type
_atom_site_occupancy
_atom_site_site_symmetry_order
_atom_site_calc_flag
_atom_site_refinement_flags_posn
_atom_site_refinement_flags_adp
_atom_site_refinement_flags_occupancy
_atom_site_disorder_assembly
_atom_site_disorder_group
P1 P 0.32076(2) 0.18748(2) 0.36114(2) 0.01561(6) Uani 1 1 d . . . . .
H1 H 0.3073(12) 0.2046(8) 0.4348(8) 0.020(3) Uiso 1 1 d . . . . .
Si1 Si 0.77090(3) 0.15709(2) 0.36735(2) 0.01973(7) Uani 1 1 d . . . . .
Si2 Si 0.55354(3) 0.28538(2) 0.45146(2) 0.01935(7) Uani 1 1 d . . . . .
Si3 Si 0.61928(3) 0.39668(2) 0.17401(2) 0.01684(6) Uani 1 1 d . . . . .
Si4 Si 0.51033(3) 0.28800(2) 0.09088(2) 0.01854(7) Uani 1 1 d . . . . .
Al1 Al 0.56602(3) 0.22821(2) 0.26966(2) 0.01403(7) Uani 1 1 d . . . . .
O1 O 0.63839(7) 0.13257(5) 0.22103(5) 0.01936(16) Uani 1 1 d . . . . .
O2 O 0.76461(8) 0.05663(6) 0.12537(6) 0.0327(2) Uani 1 1 d . . . . .
O3 O 0.42885(6) 0.20668(5) 0.31091(5) 0.01855(16) Uani 1 1 d . . . . .
C1 C 0.71969(10) 0.12120(7) 0.15753(7) 0.0218(2) Uani 1 1 d . . . . .
H1A H 0.746416 0.167700 0.134133 0.026 Uiso 1 1 calc R . . . .
C2 C 0.64536(9) 0.24185(7) 0.35475(6) 0.0173(2) Uani 1 1 d . . . . .
H2A H 0.681516 0.287551 0.331078 0.021 Uiso 1 1 calc R . . . .
C3 C 0.53509(9) 0.31769(6) 0.18733(6) 0.0155(2) Uani 1 1 d . . . . .
H3 H 0.457949 0.349550 0.213176 0.019 Uiso 1 1 calc R . . . .
C4 C 0.74198(11) 0.05282(8) 0.37892(8) 0.0273(3) Uani 1 1 d . . . . .
H4A H 0.680245 0.050919 0.425755 0.041 Uiso 1 1 calc GR . . . .
H4B H 0.810193 0.011838 0.386760 0.041 Uiso 1 1 calc GR . . . .
H4C H 0.720358 0.041087 0.330294 0.041 Uiso 1 1 calc GR . . . .
C5 C 0.83007(12) 0.16728(9) 0.45699(8) 0.0325(3) Uani 1 1 d . . . . .
H5A H 0.851037 0.219850 0.452603 0.049 Uiso 1 1 calc GR . . . .
H5B H 0.897137 0.122488 0.458437 0.049 Uiso 1 1 calc GR . . . .
H5C H 0.772835 0.164804 0.506577 0.049 Uiso 1 1 calc GR . . . .
C6 C 0.89363(10) 0.15788(8) 0.27985(7) 0.0252(2) Uani 1 1 d . . . . .
H6A H 0.874229 0.145923 0.230422 0.038 Uiso 1 1 calc GR . . . .
H6B H 0.960059 0.116192 0.289790 0.038 Uiso 1 1 calc GR . . . .
H6C H 0.910540 0.211946 0.273767 0.038 Uiso 1 1 calc GR . . . .
C7 C 0.51669(11) 0.20244(8) 0.52642(7) 0.0287(3) Uani 1 1 d . . . . .
H7A H 0.473645 0.172025 0.504615 0.043 Uiso 1 1 calc GR . . . .
H7B H 0.470921 0.227089 0.576885 0.043 Uiso 1 1 calc GR . . . .
H7C H 0.586295 0.164973 0.536827 0.043 Uiso 1 1 calc GR . . . .
C8 C 0.41715(10) 0.35732(8) 0.43607(7) 0.0250(2) Uani 1 1 d . . . . .
H8A H 0.419294 0.366704 0.378202 0.038 Uiso 1 1 calc GR . . . .
H8B H 0.407581 0.409566 0.460645 0.038 Uiso 1 1 calc GR . . . .
H8C H 0.353650 0.333107 0.461356 0.038 Uiso 1 1 calc GR . . . .
C9 C 0.62154(12) 0.34926(9) 0.49994(8) 0.0326(3) Uani 1 1 d . . . . .
H9A H 0.691162 0.314989 0.513628 0.049 Uiso 1 1 calc GR . . . .
H9B H 0.569311 0.372245 0.549115 0.049 Uiso 1 1 calc GR . . . .
H9C H 0.639624 0.393868 0.462380 0.049 Uiso 1 1 calc GR . . . .
C10 C 0.58422(10) 0.45702(7) 0.26754(7) 0.0227(2) Uani 1 1 d . . . . .
H10A H 0.502097 0.478165 0.283360 0.034 Uiso 1 1 calc GR . . . .
H10B H 0.620880 0.502879 0.256848 0.034 Uiso 1 1 calc GR . . . .
H10C H 0.611392 0.421492 0.311233 0.034 Uiso 1 1 calc GR . . . .
C11 C 0.77504(10) 0.34741(7) 0.14979(7) 0.0221(2) Uani 1 1 d . . . . .
H11A H 0.794848 0.309640 0.194286 0.033 Uiso 1 1 calc GR . . . .
H11B H 0.817680 0.389811 0.142268 0.033 Uiso 1 1 calc GR . . . .
H11C H 0.793823 0.317086 0.100190 0.033 Uiso 1 1 calc GR . . . .
C12 C 0.58968(11) 0.47707(7) 0.09257(8) 0.0259(3) Uani 1 1 d . . . . .
H12A H 0.607720 0.450920 0.040620 0.039 Uiso 1 1 calc GR . . . .
H12B H 0.636362 0.516271 0.089808 0.039 Uiso 1 1 calc GR . . . .
H12C H 0.509562 0.505900 0.104860 0.039 Uiso 1 1 calc GR . . . .
C13 C 0.63490(13) 0.28239(10) 0.00340(7) 0.0345(3) Uani 1 1 d . . . . .
H13A H 0.656120 0.335005 -0.004440 0.052 Uiso 1 1 calc GR . . . .
H13B H 0.614505 0.270187 -0.045548 0.052 Uiso 1 1 calc GR . . . .
H13C H 0.698888 0.239049 0.014670 0.052 Uiso 1 1 calc GR . . . .
C14 C 0.38387(12) 0.36314(8) 0.06459(8) 0.0298(3) Uani 1 1 d . . . . .
H14A H 0.315845 0.357960 0.104744 0.045 Uiso 1 1 calc GR . . . .
H14B H 0.375808 0.351861 0.011160 0.045 Uiso 1 1 calc GR . . . .
H14C H 0.393844 0.418885 0.064126 0.045 Uiso 1 1 calc GR . . . .
C15 C 0.47640(11) 0.18505(7) 0.09398(7) 0.0255(2) Uani 1 1 d . . . . .
H15A H 0.546526 0.141813 0.087990 0.038 Uiso 1 1 calc GR . . . .
H15B H 0.438943 0.183092 0.049882 0.038 Uiso 1 1 calc GR . . . .
H15C H 0.426105 0.176731 0.145682 0.038 Uiso 1 1 calc GR . . . .
C16 C 0.19477(9) 0.25362(7) 0.33066(7) 0.0201(2) Uani 1 1 d . . . . .
C17 C 0.21135(11) 0.34149(7) 0.32083(8) 0.0273(3) Uani 1 1 d . . . . .
H17A H 0.223188 0.357321 0.371474 0.041 Uiso 1 1 calc GR . . . .
H17B H 0.143973 0.379151 0.307119 0.041 Uiso 1 1 calc GR . . . .
H17C H 0.277456 0.343950 0.277653 0.041 Uiso 1 1 calc GR . . . .
C18 C 0.17730(12) 0.22893(9) 0.25136(8) 0.0310(3) Uani 1 1 d . . . . .
H18A H 0.245197 0.228904 0.209078 0.047 Uiso 1 1 calc GR . . . .
H18B H 0.112277 0.268076 0.235977 0.047 Uiso 1 1 calc GR . . . .
H18C H 0.163236 0.173966 0.258180 0.047 Uiso 1 1 calc GR . . . .
C19 C 0.09044(11) 0.25212(9) 0.39857(8) 0.0321(3) Uani 1 1 d . . . . .
H19A H 0.076231 0.197223 0.404315 0.048 Uiso 1 1 calc GR . . . .
H19B H 0.024479 0.292027 0.385381 0.048 Uiso 1 1 calc GR . . . .
H19C H 0.104099 0.266156 0.449319 0.048 Uiso 1 1 calc GR . . . .
C20 C 0.33479(10) 0.07693(7) 0.36338(7) 0.0206(2) Uani 1 1 d . . . . .
C21 C 0.37394(12) 0.04454(8) 0.27779(8) 0.0281(3) Uani 1 1 d . . . . .
H21A H 0.316471 0.069429 0.246453 0.042 Uiso 1 1 calc GR . . . .
H21B H 0.384916 -0.015112 0.280426 0.042 Uiso 1 1 calc GR . . . .
H21C H 0.445440 0.058610 0.251797 0.042 Uiso 1 1 calc GR . . . .
C22 C 0.22518(11) 0.05330(8) 0.40727(8) 0.0255(3) Uani 1 1 d . . . . .
H22A H 0.197248 0.079906 0.459228 0.038 Uiso 1 1 calc GR . . . .
H22B H 0.240127 -0.006270 0.416337 0.038 Uiso 1 1 calc GR . . . .
H22C H 0.168131 0.071185 0.374281 0.038 Uiso 1 1 calc GR . . . .
C23 C 0.42765(11) 0.04044(8) 0.41124(8) 0.0295(3) Uani 1 1 d . . . . .
H23A H 0.496614 0.058084 0.385343 0.044 Uiso 1 1 calc GR . . . .
H23B H 0.443526 -0.019482 0.412272 0.044 Uiso 1 1 calc GR . . . .
H23C H 0.401873 0.059507 0.466537 0.044 Uiso 1 1 calc GR . . . .
P2 P 0.82498(2) 0.84491(2) 0.11167(2) 0.01787(6) Uani 1 1 d . . . . .
Si5 Si 1.12653(3) 0.85098(2) 0.22742(2) 0.02383(7) Uani 1 1 d . . . . .
Si6 Si 1.22744(3) 0.66475(2) 0.25707(2) 0.02388(7) Uani 1 1 d . . . . .
Si7 Si 0.98477(2) 0.55525(2) 0.14358(2) 0.01580(6) Uani 1 1 d . . . . .
Si8 Si 0.85533(3) 0.57198(2) 0.32646(2) 0.01878(7) Uani 1 1 d . . . . .
Al2 Al 0.96783(3) 0.72070(2) 0.23159(2) 0.01532(7) Uani 1 1 d . . . . .
O4 O 0.87360(8) 0.77320(5) 0.31664(5) 0.02741(19) Uani 1 1 d . . . . .
O5 O 0.78901(10) 0.82816(6) 0.43438(6) 0.0413(3) Uani 1 1 d . . . . .
O6 O 0.89199(7) 0.77128(5) 0.15345(4) 0.01867(16) Uani 1 1 d . . . . .
C24 C 0.8274(16) 0.8267(9) 0.3677(7) 0.040(4) Uani 0.220(13) 1 d . . P A 2
H24 H 0.823368 0.880279 0.344151 0.048 Uiso 0.220(13) 1 calc R . P A 2
C24B C 0.8728(3) 0.7939(3) 0.38541(15) 0.0297(7) Uani 0.780(13) 1 d . . P A 1
H24B H 0.943376 0.782141 0.401191 0.036 Uiso 0.780(13) 1 calc R . P A 1
C25 C 1.12107(10) 0.74405(7) 0.21158(7) 0.0191(2) Uani 1 1 d . . . . .
H25 H 1.150024 0.737680 0.152192 0.023 Uiso 1 1 calc R . . . .
C26 C 0.96348(9) 0.60291(6) 0.24216(6) 0.0166(2) Uani 1 1 d . . . . .
H26 H 1.035731 0.576230 0.259579 0.020 Uiso 1 1 calc R . . . .
C27 C 1.00172(12) 0.93213(8) 0.20722(9) 0.0335(3) Uani 1 1 d . . . . .
H27A H 1.000812 0.934171 0.149737 0.050 Uiso 1 1 calc GR . . . .
H27B H 1.007084 0.985360 0.222293 0.050 Uiso 1 1 calc GR . . . .
H27C H 0.931959 0.919336 0.239046 0.050 Uiso 1 1 calc GR . . . .
C28 C 1.13483(18) 0.86707(11) 0.33311(10) 0.0503(4) Uani 1 1 d . . . . .
H28A H 1.064624 0.861273 0.370316 0.075 Uiso 1 1 calc GR . . . .
H28B H 1.145318 0.922118 0.336408 0.075 Uiso 1 1 calc GR . . . .
H28C H 1.198889 0.826208 0.347806 0.075 Uiso 1 1 calc GR . . . .
C29 C 1.25128(12) 0.88117(9) 0.15797(10) 0.0361(3) Uani 1 1 d . . . . .
H29A H 1.321369 0.843237 0.166903 0.054 Uiso 1 1 calc GR . . . .
H29B H 1.251805 0.936971 0.168998 0.054 Uiso 1 1 calc GR . . . .
H29C H 1.245603 0.879021 0.101864 0.054 Uiso 1 1 calc GR . . . .
C30 C 1.16965(13) 0.64324(10) 0.36638(8) 0.0366(3) Uani 1 1 d . . . . .
H30A H 1.156003 0.692687 0.396684 0.055 Uiso 1 1 calc GR . . . .
H30B H 1.224340 0.598901 0.387431 0.055 Uiso 1 1 calc GR . . . .
H30C H 1.098430 0.626904 0.372139 0.055 Uiso 1 1 calc GR . . . .
C31 C 1.36600(12) 0.69220(9) 0.25092(10) 0.0366(3) Uani 1 1 d . . . . .
H31A H 1.402535 0.699101 0.194223 0.055 Uiso 1 1 calc GR . . . .
H31B H 1.415398 0.648324 0.276942 0.055 Uiso 1 1 calc GR . . . .
H31C H 1.352139 0.743460 0.278383 0.055 Uiso 1 1 calc GR . . . .
C32 C 1.27345(11) 0.56549(8) 0.20351(9) 0.0324(3) Uani 1 1 d . . . . .
H32A H 1.207805 0.542689 0.207150 0.049 Uiso 1 1 calc GR . . . .
H32B H 1.329604 0.526689 0.228722 0.049 Uiso 1 1 calc GR . . . .
H32C H 1.306952 0.575297 0.146709 0.049 Uiso 1 1 calc GR . . . .
C33 C 1.08446(10) 0.59885(7) 0.06119(7) 0.0222(2) Uani 1 1 d . . . . .
H33A H 1.066722 0.658492 0.065054 0.033 Uiso 1 1 calc GR . . . .
H33B H 1.076102 0.585361 0.008586 0.033 Uiso 1 1 calc GR . . . .
H33C H 1.162462 0.575398 0.067055 0.033 Uiso 1 1 calc GR . . . .
C34 C 1.05151(10) 0.44211(7) 0.14510(7) 0.0229(2) Uani 1 1 d . . . . .
H34A H 1.120442 0.431863 0.166299 0.034 Uiso 1 1 calc GR . . . .
H34B H 1.070589 0.422288 0.090188 0.034 Uiso 1 1 calc GR . . . .
H34C H 0.998247 0.413257 0.179609 0.034 Uiso 1 1 calc GR . . . .
C35 C 0.84787(10) 0.57007(7) 0.11059(7) 0.0212(2) Uani 1 1 d . . . . .
H35A H 0.793738 0.549099 0.153165 0.032 Uiso 1 1 calc GR . . . .
H35B H 0.860988 0.540324 0.061233 0.032 Uiso 1 1 calc GR . . . .
H35C H 0.817308 0.628546 0.100114 0.032 Uiso 1 1 calc GR . . . .
C36 C 0.85304(11) 0.46105(7) 0.32528(8) 0.0265(3) Uani 1 1 d . . . . .
H36A H 0.830337 0.451504 0.276327 0.040 Uiso 1 1 calc GR . . . .
H36B H 0.798941 0.447474 0.372806 0.040 Uiso 1 1 calc GR . . . .
H36C H 0.928655 0.426443 0.326101 0.040 Uiso 1 1 calc GR . . . .
C37 C 0.70825(10) 0.63419(8) 0.32706(7) 0.0252(2) Uani 1 1 d . . . . .
H37A H 0.703423 0.691550 0.336177 0.038 Uiso 1 1 calc GR . . . .
H37B H 0.654856 0.613268 0.370276 0.038 Uiso 1 1 calc GR . . . .
H37C H 0.689431 0.630344 0.275047 0.038 Uiso 1 1 calc GR . . . .
C38 C 0.88764(12) 0.58051(9) 0.42720(7) 0.0310(3) Uani 1 1 d . . . . .
H38A H 0.963829 0.547307 0.428644 0.047 Uiso 1 1 calc GR . . . .
H38B H 0.832361 0.560773 0.469866 0.047 Uiso 1 1 calc GR . . . .
H38C H 0.883575 0.637889 0.435654 0.047 Uiso 1 1 calc GR . . . .
C39 C 0.67251(10) 0.85386(7) 0.14570(7) 0.0240(2) Uani 1 1 d . . . . .
C40 C 0.64189(12) 0.77347(8) 0.13855(10) 0.0356(3) Uani 1 1 d . . . . .
H40A H 0.660321 0.759454 0.081709 0.053 Uiso 1 1 calc GR . . . .
H40B H 0.560752 0.779399 0.160189 0.053 Uiso 1 1 calc GR . . . .
H40C H 0.684906 0.729874 0.169141 0.053 Uiso 1 1 calc GR . . . .
C41 C 0.60390(11) 0.92361(8) 0.10020(8) 0.0294(3) Uani 1 1 d . . . . .
H41A H 0.631477 0.973096 0.099346 0.044 Uiso 1 1 calc GR . . . .
H41B H 0.523884 0.934480 0.127368 0.044 Uiso 1 1 calc GR . . . .
H41C H 0.612486 0.907850 0.044783 0.044 Uiso 1 1 calc GR . . . .
C42 C 0.64736(12) 0.87556(9) 0.23521(8) 0.0359(3) Uani 1 1 d . . . . .
H42A H 0.697520 0.834730 0.263546 0.054 Uiso 1 1 calc GR . . . .
H42B H 0.568449 0.875861 0.260030 0.054 Uiso 1 1 calc GR . . . .
H42C H 0.660156 0.929850 0.238834 0.054 Uiso 1 1 calc GR . . . .
C43 C 0.88584(11) 0.84348(7) 0.00305(7) 0.0242(2) Uani 1 1 d . . . . .
C44 C 0.83259(14) 0.92298(9) -0.03993(9) 0.0432(4) Uani 1 1 d . . . . .
H44A H 0.755475 0.922434 -0.042831 0.065 Uiso 1 1 calc GR . . . .
H44B H 0.877993 0.926917 -0.094582 0.065 Uiso 1 1 calc GR . . . .
H44C H 0.830399 0.970192 -0.009717 0.065 Uiso 1 1 calc GR . . . .
C45 C 1.01185(11) 0.84059(8) -0.00449(8) 0.0301(3) Uani 1 1 d . . . . .
H45A H 1.018706 0.890004 0.017894 0.045 Uiso 1 1 calc GR . . . .
H45B H 1.050447 0.837812 -0.061458 0.045 Uiso 1 1 calc GR . . . .
H45C H 1.046519 0.792100 0.025290 0.045 Uiso 1 1 calc GR . . . .
C46 C 0.87419(13) 0.76849(9) -0.03499(8) 0.0327(3) Uani 1 1 d . . . . .
H46A H 0.904607 0.718813 -0.004864 0.049 Uiso 1 1 calc GR . . . .
H46B H 0.916322 0.765888 -0.091125 0.049 Uiso 1 1 calc GR . . . .
H46C H 0.794157 0.772679 -0.033361 0.049 Uiso 1 1 calc GR . . . .
H2 H 0.8360(12) 0.9128(9) 0.1338(9) 0.026(4) Uiso 1 1 d . . . . .

loop_
_atom_site_aniso_label
_atom_site_aniso_U_11
_atom_site_aniso_U_22
_atom_site_aniso_U_33
_atom_site_aniso_U_23
_atom_site_aniso_U_13
_atom_site_aniso_U_12
P1 0.01355(13) 0.01993(13) 0.01421(12) 0.00280(9) -0.00212(10) -0.00751(10)
Si1 0.01530(15) 0.02687(15) 0.01781(14) 0.00367(11) -0.00498(11) -0.00680(12)
Si2 0.01788(15) 0.02827(16) 0.01339(13) -0.00154(11) -0.00187(11) -0.00926(12)
Si3 0.01594(14) 0.01734(13) 0.01752(14) 0.00298(10) -0.00225(11) -0.00699(11)
Si4 0.02114(16) 0.02302(15) 0.01308(13) 0.00257(11) -0.00412(11) -0.00895(12)
Al1 0.01314(15) 0.01754(15) 0.01198(14) 0.00146(11) -0.00184(11) -0.00618(12)
O1 0.0196(4) 0.0195(4) 0.0190(4) 0.0001(3) -0.0040(3) -0.0050(3)
O2 0.0315(5) 0.0251(4) 0.0370(5) -0.0106(4) -0.0014(4) -0.0008(4)
O3 0.0146(4) 0.0233(4) 0.0182(4) 0.0038(3) -0.0016(3) -0.0087(3)
C1 0.0204(6) 0.0219(5) 0.0232(5) -0.0019(4) -0.0047(4) -0.0047(4)
C2 0.0152(5) 0.0233(5) 0.0147(5) 0.0013(4) -0.0028(4) -0.0079(4)
C3 0.0144(5) 0.0185(5) 0.0138(5) 0.0016(4) -0.0013(4) -0.0062(4)
C4 0.0242(6) 0.0277(6) 0.0299(6) 0.0089(5) -0.0088(5) -0.0071(5)
C5 0.0244(7) 0.0499(8) 0.0257(6) 0.0024(6) -0.0117(5) -0.0095(6)
C6 0.0164(6) 0.0308(6) 0.0267(6) 0.0016(5) -0.0025(5) -0.0054(5)
C7 0.0272(7) 0.0373(7) 0.0199(6) 0.0036(5) -0.0001(5) -0.0108(5)
C8 0.0208(6) 0.0309(6) 0.0230(6) -0.0061(5) -0.0018(5) -0.0062(5)
C9 0.0304(7) 0.0474(8) 0.0253(6) -0.0108(6) -0.0057(5) -0.0155(6)
C10 0.0220(6) 0.0205(5) 0.0266(6) -0.0018(4) -0.0051(5) -0.0068(4)
C11 0.0182(6) 0.0241(5) 0.0233(5) 0.0028(4) -0.0008(4) -0.0083(4)
C12 0.0267(6) 0.0248(6) 0.0277(6) 0.0095(5) -0.0067(5) -0.0114(5)
C13 0.0387(8) 0.0495(8) 0.0171(6) -0.0034(5) 0.0021(5) -0.0202(7)
C14 0.0353(7) 0.0294(6) 0.0293(6) 0.0073(5) -0.0178(5) -0.0092(5)
C15 0.0301(7) 0.0269(6) 0.0245(6) 0.0008(5) -0.0119(5) -0.0110(5)
C16 0.0140(5) 0.0252(6) 0.0214(5) 0.0034(4) -0.0043(4) -0.0066(4)
C17 0.0209(6) 0.0243(6) 0.0377(7) 0.0047(5) -0.0099(5) -0.0057(5)
C18 0.0293(7) 0.0355(7) 0.0321(7) 0.0007(5) -0.0168(5) -0.0062(6)
C19 0.0169(6) 0.0384(7) 0.0348(7) 0.0085(6) 0.0005(5) -0.0046(5)
C20 0.0210(6) 0.0208(5) 0.0216(5) 0.0032(4) -0.0042(4) -0.0093(4)
C21 0.0313(7) 0.0240(6) 0.0263(6) -0.0033(5) -0.0010(5) -0.0058(5)
C22 0.0252(6) 0.0261(6) 0.0278(6) 0.0024(5) -0.0024(5) -0.0150(5)
C23 0.0285(7) 0.0245(6) 0.0386(7) 0.0110(5) -0.0141(6) -0.0101(5)
P2 0.01797(14) 0.01710(13) 0.01732(13) -0.00080(10) -0.00302(10) -0.00263(10)
Si5 0.02911(18) 0.02366(16) 0.02432(16) -0.00150(12) -0.00942(13) -0.01288(13)
Si6 0.02069(16) 0.02800(16) 0.02782(16) 0.00615(13) -0.01198(13) -0.01102(13)
Si7 0.01643(14) 0.01567(13) 0.01490(13) -0.00099(10) -0.00191(11) -0.00427(11)
Si8 0.01779(15) 0.02311(15) 0.01528(13) 0.00171(11) -0.00091(11) -0.00785(12)
Al2 0.01580(16) 0.01799(15) 0.01283(14) -0.00158(11) -0.00264(12) -0.00528(12)
O4 0.0269(5) 0.0316(5) 0.0227(4) -0.0108(3) 0.0014(3) -0.0077(4)
O5 0.0573(7) 0.0396(5) 0.0195(5) -0.0081(4) 0.0084(4) -0.0110(5)
O6 0.0189(4) 0.0201(4) 0.0166(4) -0.0005(3) -0.0046(3) -0.0033(3)
C24 0.058(8) 0.029(5) 0.029(4) -0.007(4) 0.015(5) -0.022(6)
C24B 0.0324(12) 0.0361(17) 0.0207(9) -0.0035(9) -0.0013(8) -0.0114(12)
C25 0.0194(6) 0.0225(5) 0.0180(5) -0.0009(4) -0.0058(4) -0.0083(4)
C26 0.0156(5) 0.0195(5) 0.0146(5) 0.0003(4) -0.0021(4) -0.0055(4)
C27 0.0320(7) 0.0225(6) 0.0476(8) -0.0075(5) -0.0084(6) -0.0075(5)
C28 0.0838(13) 0.0450(9) 0.0361(8) -0.0069(7) -0.0248(8) -0.0278(9)
C29 0.0322(7) 0.0297(7) 0.0502(8) 0.0087(6) -0.0112(6) -0.0158(6)
C30 0.0394(8) 0.0499(8) 0.0304(7) 0.0131(6) -0.0193(6) -0.0232(7)
C31 0.0280(7) 0.0418(8) 0.0482(8) 0.0125(6) -0.0205(6) -0.0170(6)
C32 0.0195(6) 0.0295(6) 0.0489(8) 0.0011(6) -0.0125(6) -0.0033(5)
C33 0.0237(6) 0.0233(5) 0.0178(5) -0.0018(4) 0.0009(4) -0.0068(5)
C34 0.0228(6) 0.0191(5) 0.0246(6) -0.0013(4) -0.0033(5) -0.0024(4)
C35 0.0227(6) 0.0206(5) 0.0219(5) -0.0021(4) -0.0069(4) -0.0057(4)
C36 0.0233(6) 0.0254(6) 0.0300(6) 0.0067(5) -0.0031(5) -0.0093(5)
C37 0.0199(6) 0.0279(6) 0.0247(6) -0.0006(5) 0.0019(5) -0.0064(5)
C38 0.0330(7) 0.0458(8) 0.0169(5) 0.0046(5) -0.0028(5) -0.0185(6)
C39 0.0174(6) 0.0234(6) 0.0276(6) 0.0006(5) -0.0021(5) -0.0015(5)
C40 0.0235(7) 0.0266(6) 0.0535(9) 0.0021(6) -0.0015(6) -0.0078(5)
C41 0.0225(6) 0.0267(6) 0.0377(7) 0.0004(5) -0.0104(5) -0.0005(5)
C42 0.0235(7) 0.0452(8) 0.0280(7) -0.0026(6) 0.0019(5) 0.0050(6)
C43 0.0263(6) 0.0252(6) 0.0172(5) 0.0030(4) -0.0022(4) -0.0028(5)
C44 0.0467(9) 0.0399(8) 0.0283(7) 0.0148(6) -0.0011(6) 0.0043(7)
C45 0.0281(7) 0.0337(7) 0.0259(6) 0.0012(5) 0.0027(5) -0.0110(5)
C46 0.0375(8) 0.0417(7) 0.0206(6) -0.0062(5) -0.0068(5) -0.0100(6)

loop_
_atom_type_symbol
_atom_type_description
_atom_type_scat_dispersion_real
_atom_type_scat_dispersion_imag
_atom_type_scat_source
C C 0.0181 0.0091 'International Tables Vol C Tables 4.2.6.8 and 6.1.1.4'
H H 0.0000 0.0000 'International Tables Vol C Tables 4.2.6.8 and 6.1.1.4'
Al Al 0.2130 0.2455 'International Tables Vol C Tables 4.2.6.8 and 6.1.1.4'
O O 0.0492 0.0322 'International Tables Vol C Tables 4.2.6.8 and 6.1.1.4'
P P 0.2955 0.4335 'International Tables Vol C Tables 4.2.6.8 and 6.1.1.4'
Si Si 0.2541 0.3302 'International Tables Vol C Tables 4.2.6.8 and 6.1.1.4'

loop_
_exptl_crystal_face_index_h
_exptl_crystal_face_index_k
_exptl_crystal_face_index_l
_exptl_crystal_face_perp_dist
7 7 5 0.0555
-4 8 -1 0.1064
-8 -3 -5 0.1088
-5 -10 -5 0.0970
3 -9 0 0.0960
4 0 10 0.1368
8 2 5 0.1049
6 3 -5 0.1115
1 2 -10 0.0972
-8 -3 1 0.0596
-1 -7 -9 0.1126
0 7 8 0.1297

loop_
_geom_angle_atom_site_label_1
_geom_angle_atom_site_label_2
_geom_angle_atom_site_label_3
_geom_angle
_geom_angle_site_symmetry_1
_geom_angle_site_symmetry_3
_geom_angle_publ_flag
O3 P1 H1 110.7(6) . . ?
O3 P1 C16 111.57(5) . . ?
O3 P1 C20 108.97(5) . . ?
C16 P1 H1 103.5(6) . . ?
C20 P1 H1 104.7(6) . . ?
C20 P1 C16 117.00(5) . . ?
C2 Si1 C5 113.93(6) . . ?
C2 Si1 C6 110.83(5) . . ?
C4 Si1 C2 113.79(5) . . ?
C4 Si1 C5 105.76(6) . . ?
C4 Si1 C6 108.67(6) . . ?
C6 Si1 C5 103.17(6) . . ?
C2 Si2 C7 111.54(5) . . ?
C2 Si2 C8 112.29(5) . . ?
C2 Si2 C9 112.53(6) . . ?
C7 Si2 C8 107.75(6) . . ?
C9 Si2 C7 108.07(6) . . ?
C9 Si2 C8 104.26(6) . . ?
C3 Si3 C10 110.76(5) . . ?
C3 Si3 C11 110.69(5) . . ?
C3 Si3 C12 114.52(5) . . ?
C10 Si3 C11 109.36(5) . . ?
C10 Si3 C12 103.78(6) . . ?
C11 Si3 C12 107.41(5) . . ?
C3 Si4 C13 113.83(6) . . ?
C3 Si4 C15 115.58(5) . . ?
C13 Si4 C15 103.88(6) . . ?
C14 Si4 C3 109.08(6) . . ?
C14 Si4 C13 109.30(7) . . ?
C14 Si4 C15 104.63(6) . . ?
O1 Al1 O3 99.33(4) . . ?
O1 Al1 C2 108.60(4) . . ?
O1 Al1 C3 110.22(4) . . ?
O3 Al1 C2 112.85(4) . . ?
O3 Al1 C3 103.79(4) . . ?
C3 Al1 C2 120.04(5) . . ?
C1 O1 Al1 127.41(7) . . ?
P1 O3 Al1 168.81(6) . . ?
O1 C1 H1A 117.1 . . ?
O2 C1 O1 125.78(11) . . ?
O2 C1 H1A 117.1 . . ?
Si1 C2 Al1 116.27(6) . . ?
Si1 C2 H2A 102.1 . . ?
Si2 C2 Si1 114.52(6) . . ?
Si2 C2 Al1 116.48(6) . . ?
Si2 C2 H2A 102.1 . . ?
Al1 C2 H2A 102.1 . . ?
Si3 C3 Si4 114.19(5) . . ?
Si3 C3 Al1 116.80(6) . . ?
Si3 C3 H3 101.8 . . ?
Si4 C3 Al1 116.76(5) . . ?
Si4 C3 H3 101.8 . . ?
Al1 C3 H3 101.8 . . ?
Si1 C4 H4A 109.5 . . ?
Si1 C4 H4B 109.5 . . ?
Si1 C4 H4C 109.5 . . ?
H4A C4 H4B 109.5 . . ?
H4A C4 H4C 109.5 . . ?
H4B C4 H4C 109.5 . . ?
Si1 C5 H5A 109.5 . . ?
Si1 C5 H5B 109.5 . . ?
Si1 C5 H5C 109.5 . . ?
H5A C5 H5B 109.5 . . ?
H5A C5 H5C 109.5 . . ?
H5B C5 H5C 109.5 . . ?
Si1 C6 H6A 109.5 . . ?
Si1 C6 H6B 109.5 . . ?
Si1 C6 H6C 109.5 . . ?
H6A C6 H6B 109.5 . . ?
H6A C6 H6C 109.5 . . ?
H6B C6 H6C 109.5 . . ?
Si2 C7 H7A 109.5 . . ?
Si2 C7 H7B 109.5 . . ?
Si2 C7 H7C 109.5 . . ?
H7A C7 H7B 109.5 . . ?
H7A C7 H7C 109.5 . . ?
H7B C7 H7C 109.5 . . ?
Si2 C8 H8A 109.5 . . ?
Si2 C8 H8B 109.5 . . ?
Si2 C8 H8C 109.5 . . ?
H8A C8 H8B 109.5 . . ?
H8A C8 H8C 109.5 . . ?
H8B C8 H8C 109.5 . . ?
Si2 C9 H9A 109.5 . . ?
Si2 C9 H9B 109.5 . . ?
Si2 C9 H9C 109.5 . . ?
H9A C9 H9B 109.5 . . ?
H9A C9 H9C 109.5 . . ?
H9B C9 H9C 109.5 . . ?
Si3 C10 H10A 109.5 . . ?
Si3 C10 H10B 109.5 . . ?
Si3 C10 H10C 109.5 . . ?
H10A C10 H10B 109.5 . . ?
H10A C10 H10C 109.5 . . ?
H10B C10 H10C 109.5 . . ?
Si3 C11 H11A 109.5 . . ?
Si3 C11 H11B 109.5 . . ?
Si3 C11 H11C 109.5 . . ?
H11A C11 H11B 109.5 . . ?
H11A C11 H11C 109.5 . . ?
H11B C11 H11C 109.5 . . ?
Si3 C12 H12A 109.5 . . ?
Si3 C12 H12B 109.5 . . ?
Si3 C12 H12C 109.5 . . ?
H12A C12 H12B 109.5 . . ?
H12A C12 H12C 109.5 . . ?
H12B C12 H12C 109.5 . . ?
Si4 C13 H13A 109.5 . . ?
Si4 C13 H13B 109.5 . . ?
Si4 C13 H13C 109.5 . . ?
H13A C13 H13B 109.5 . . ?
H13A C13 H13C 109.5 . . ?
H13B C13 H13C 109.5 . . ?
Si4 C14 H14A 109.5 . . ?
Si4 C14 H14B 109.5 . . ?
Si4 C14 H14C 109.5 . . ?
H14A C14 H14B 109.5 . . ?
H14A C14 H14C 109.5 . . ?
H14B C14 H14C 109.5 . . ?
Si4 C15 H15A 109.5 . . ?
Si4 C15 H15B 109.5 . . ?
Si4 C15 H15C 109.5 . . ?
H15A C15 H15B 109.5 . . ?
H15A C15 H15C 109.5 . . ?
H15B C15 H15C 109.5 . . ?
C17 C16 P1 107.04(8) . . ?
C18 C16 P1 112.66(8) . . ?
C18 C16 C17 109.31(10) . . ?
C18 C16 C19 110.53(11) . . ?
C19 C16 P1 109.11(8) . . ?
C19 C16 C17 108.03(10) . . ?
C16 C17 H17A 109.5 . . ?
C16 C17 H17B 109.5 . . ?
C16 C17 H17C 109.5 . . ?
H17A C17 H17B 109.5 . . ?
H17A C17 H17C 109.5 . . ?
H17B C17 H17C 109.5 . . ?
C16 C18 H18A 109.5 . . ?
C16 C18 H18B 109.5 . . ?
C16 C18 H18C 109.5 . . ?
H18A C18 H18B 109.5 . . ?
H18A C18 H18C 109.5 . . ?
H18B C18 H18C 109.5 . . ?
C16 C19 H19A 109.5 . . ?
C16 C19 H19B 109.5 . . ?
C16 C19 H19C 109.5 . . ?
H19A C19 H19B 109.5 . . ?
H19A C19 H19C 109.5 . . ?
H19B C19 H19C 109.5 . . ?
C21 C20 P1 110.68(8) . . ?
C21 C20 C22 111.05(10) . . ?
C21 C20 C23 109.23(11) . . ?
C22 C20 P1 112.09(8) . . ?
C22 C20 C23 109.03(10) . . ?
C23 C20 P1 104.53(8) . . ?
C20 C21 H21A 109.5 . . ?
C20 C21 H21B 109.5 . . ?
C20 C21 H21C 109.5 . . ?
H21A C21 H21B 109.5 . . ?
H21A C21 H21C 109.5 . . ?
H21B C21 H21C 109.5 . . ?
C20 C22 H22A 109.5 . . ?
C20 C22 H22B 109.5 . . ?
C20 C22 H22C 109.5 . . ?
H22A C22 H22B 109.5 . . ?
H22A C22 H22C 109.5 . . ?
H22B C22 H22C 109.5 . . ?
C20 C23 H23A 109.5 . . ?
C20 C23 H23B 109.5 . . ?
C20 C23 H23C 109.5 . . ?
H23A C23 H23B 109.5 . . ?
H23A C23 H23C 109.5 . . ?
H23B C23 H23C 109.5 . . ?
O6 P2 C39 110.80(5) . . ?
O6 P2 C43 109.10(5) . . ?
O6 P2 H2 111.2(6) . . ?
C39 P2 C43 118.53(6) . . ?
C39 P2 H2 102.3(6) . . ?
C43 P2 H2 104.5(6) . . ?
C25 Si5 C27 114.56(6) . . ?
C25 Si5 C28 113.13(6) . . ?
C25 Si5 C29 112.14(6) . . ?
C27 Si5 C28 105.12(8) . . ?
C27 Si5 C29 104.03(6) . . ?
C28 Si5 C29 107.10(8) . . ?
C25 Si6 C31 114.93(6) . . ?
C30 Si6 C25 111.20(6) . . ?
C30 Si6 C31 106.80(7) . . ?
C30 Si6 C32 108.43(7) . . ?
C32 Si6 C25 112.57(6) . . ?
C32 Si6 C31 102.33(7) . . ?
C26 Si7 C33 112.04(5) . . ?
C26 Si7 C34 113.36(5) . . ?
C26 Si7 C35 111.56(5) . . ?
C34 Si7 C33 104.13(5) . . ?
C35 Si7 C33 107.89(5) . . ?
C35 Si7 C34 107.42(5) . . ?
C26 Si8 C36 113.19(5) . . ?
C26 Si8 C37 113.02(5) . . ?
C26 Si8 C38 111.34(5) . . ?
C37 Si8 C36 107.20(6) . . ?
C37 Si8 C38 108.10(6) . . ?
C38 Si8 C36 103.41(6) . . ?
O4 Al2 O6 98.33(4) . . ?
O4 Al2 C25 111.91(5) . . ?
O4 Al2 C26 109.19(4) . . ?
O6 Al2 C25 110.64(4) . . ?
O6 Al2 C26 108.87(4) . . ?
C26 Al2 C25 116.37(5) . . ?
C24 O4 Al2 160.8(3) . . ?
C24B O4 Al2 140.9(2) . . ?
P2 O6 Al2 154.33(5) . . ?
O4 C24 H24 111.6 . . ?
O5 C24 O4 136.8(14) . . ?
O5 C24 H24 111.6 . . ?
O4 C24B H24B 117.0 . . ?
O5 C24B O4 126.0(3) . . ?
O5 C24B H24B 117.0 . . ?
Si5 C25 Si6 112.36(6) . . ?
Si5 C25 Al2 117.08(6) . . ?
Si5 C25 H25 103.7 . . ?
Si6 C25 Al2 114.25(6) . . ?
Si6 C25 H25 103.7 . . ?
Al2 C25 H25 103.7 . . ?
Si7 C26 Si8 116.00(6) . . ?
Si7 C26 Al2 113.58(5) . . ?
Si7 C26 H26 102.2 . . ?
Si8 C26 Al2 117.42(5) . . ?
Si8 C26 H26 102.2 . . ?
Al2 C26 H26 102.2 . . ?
Si5 C27 H27A 109.5 . . ?
Si5 C27 H27B 109.5 . . ?
Si5 C27 H27C 109.5 . . ?
H27A C27 H27B 109.5 . . ?
H27A C27 H27C 109.5 . . ?
H27B C27 H27C 109.5 . . ?
Si5 C28 H28A 109.5 . . ?
Si5 C28 H28B 109.5 . . ?
Si5 C28 H28C 109.5 . . ?
H28A C28 H28B 109.5 . . ?
H28A C28 H28C 109.5 . . ?
H28B C28 H28C 109.5 . . ?
Si5 C29 H29A 109.5 . . ?
Si5 C29 H29B 109.5 . . ?
Si5 C29 H29C 109.5 . . ?
H29A C29 H29B 109.5 . . ?
H29A C29 H29C 109.5 . . ?
H29B C29 H29C 109.5 . . ?
Si6 C30 H30A 109.5 . . ?
Si6 C30 H30B 109.5 . . ?
Si6 C30 H30C 109.5 . . ?
H30A C30 H30B 109.5 . . ?
H30A C30 H30C 109.5 . . ?
H30B C30 H30C 109.5 . . ?
Si6 C31 H31A 109.5 . . ?
Si6 C31 H31B 109.5 . . ?
Si6 C31 H31C 109.5 . . ?
H31A C31 H31B 109.5 . . ?
H31A C31 H31C 109.5 . . ?
H31B C31 H31C 109.5 . . ?
Si6 C32 H32A 109.5 . . ?
Si6 C32 H32B 109.5 . . ?
Si6 C32 H32C 109.5 . . ?
H32A C32 H32B 109.5 . . ?
H32A C32 H32C 109.5 . . ?
H32B C32 H32C 109.5 . . ?
Si7 C33 H33A 109.5 . . ?
Si7 C33 H33B 109.5 . . ?
Si7 C33 H33C 109.5 . . ?
H33A C33 H33B 109.5 . . ?
H33A C33 H33C 109.5 . . ?
H33B C33 H33C 109.5 . . ?
Si7 C34 H34A 109.5 . . ?
Si7 C34 H34B 109.5 . . ?
Si7 C34 H34C 109.5 . . ?
H34A C34 H34B 109.5 . . ?
H34A C34 H34C 109.5 . . ?
H34B C34 H34C 109.5 . . ?
Si7 C35 H35A 109.5 . . ?
Si7 C35 H35B 109.5 . . ?
Si7 C35 H35C 109.5 . . ?
H35A C35 H35B 109.5 . . ?
H35A C35 H35C 109.5 . . ?
H35B C35 H35C 109.5 . . ?
Si8 C36 H36A 109.5 . . ?
Si8 C36 H36B 109.5 . . ?
Si8 C36 H36C 109.5 . . ?
H36A C36 H36B 109.5 . . ?
H36A C36 H36C 109.5 . . ?
H36B C36 H36C 109.5 . . ?
Si8 C37 H37A 109.5 . . ?
Si8 C37 H37B 109.5 . . ?
Si8 C37 H37C 109.5 . . ?
H37A C37 H37B 109.5 . . ?
H37A C37 H37C 109.5 . . ?
H37B C37 H37C 109.5 . . ?
Si8 C38 H38A 109.5 . . ?
Si8 C38 H38B 109.5 . . ?
Si8 C38 H38C 109.5 . . ?
H38A C38 H38B 109.5 . . ?
H38A C38 H38C 109.5 . . ?
H38B C38 H38C 109.5 . . ?
C40 C39 P2 111.58(8) . . ?
C40 C39 C41 110.50(11) . . ?
C40 C39 C42 110.16(11) . . ?
C41 C39 P2 111.69(9) . . ?
C41 C39 C42 108.75(10) . . ?
C42 C39 P2 103.94(9) . . ?
C39 C40 H40A 109.5 . . ?
C39 C40 H40B 109.5 . . ?
C39 C40 H40C 109.5 . . ?
H40A C40 H40B 109.5 . . ?
H40A C40 H40C 109.5 . . ?
H40B C40 H40C 109.5 . . ?
C39 C41 H41A 109.5 . . ?
C39 C41 H41B 109.5 . . ?
C39 C41 H41C 109.5 . . ?
H41A C41 H41B 109.5 . . ?
H41A C41 H41C 109.5 . . ?
H41B C41 H41C 109.5 . . ?
C39 C42 H42A 109.5 . . ?
C39 C42 H42B 109.5 . . ?
C39 C42 H42C 109.5 . . ?
H42A C42 H42B 109.5 . . ?
H42A C42 H42C 109.5 . . ?
H42B C42 H42C 109.5 . . ?
C44 C43 P2 110.92(9) . . ?
C44 C43 C45 108.00(11) . . ?
C45 C43 P2 105.12(8) . . ?
C46 C43 P2 111.84(9) . . ?
C46 C43 C44 110.78(12) . . ?
C46 C43 C45 109.95(11) . . ?
C43 C44 H44A 109.5 . . ?
C43 C44 H44B 109.5 . . ?
C43 C44 H44C 109.5 . . ?
H44A C44 H44B 109.5 . . ?
H44A C44 H44C 109.5 . . ?
H44B C44 H44C 109.5 . . ?
C43 C45 H45A 109.5 . . ?
C43 C45 H45B 109.5 . . ?
C43 C45 H45C 109.5 . . ?
H45A C45 H45B 109.5 . . ?
H45A C45 H45C 109.5 . . ?
H45B C45 H45C 109.5 . . ?
C43 C46 H46A 109.5 . . ?
C43 C46 H46B 109.5 . . ?
C43 C46 H46C 109.5 . . ?
H46A C46 H46B 109.5 . . ?
H46A C46 H46C 109.5 . . ?
H46B C46 H46C 109.5 . . ?

loop_
_geom_bond_atom_site_label_1
_geom_bond_atom_site_label_2
_geom_bond_distance
_geom_bond_site_symmetry_2
_geom_bond_publ_flag
P1 H1 1.278(13) . ?
P1 O3 1.5194(8) . ?
P1 C16 1.8376(12) . ?
P1 C20 1.8284(12) . ?
Si1 C2 1.8757(12) . ?
Si1 C4 1.8709(13) . ?
Si1 C5 1.8832(13) . ?
Si1 C6 1.8815(12) . ?
Si2 C2 1.8720(11) . ?
Si2 C7 1.8806(13) . ?
Si2 C8 1.8842(13) . ?
Si2 C9 1.8780(13) . ?
Si3 C3 1.8686(11) . ?
Si3 C10 1.8778(12) . ?
Si3 C11 1.8793(12) . ?
Si3 C12 1.8818(12) . ?
Si4 C3 1.8753(11) . ?
Si4 C13 1.8835(13) . ?
Si4 C14 1.8749(13) . ?
Si4 C15 1.8859(12) . ?
Al1 O1 1.8101(8) . ?
Al1 O3 1.8139(8) . ?
Al1 C2 1.9957(11) . ?
Al1 C3 1.9911(11) . ?
O1 C1 1.2953(14) . ?
O2 C1 1.2098(15) . ?
C1 H1A 0.9500 . ?
C2 H2A 1.0000 . ?
C3 H3 1.0000 . ?
C4 H4A 0.9800 . ?
C4 H4B 0.9800 . ?
C4 H4C 0.9800 . ?
C5 H5A 0.9800 . ?
C5 H5B 0.9800 . ?
C5 H5C 0.9800 . ?
C6 H6A 0.9800 . ?
C6 H6B 0.9800 . ?
C6 H6C 0.9800 . ?
C7 H7A 0.9800 . ?
C7 H7B 0.9800 . ?
C7 H7C 0.9800 . ?
C8 H8A 0.9800 . ?
C8 H8B 0.9800 . ?
C8 H8C 0.9800 . ?
C9 H9A 0.9800 . ?
C9 H9B 0.9800 . ?
C9 H9C 0.9800 . ?
C10 H10A 0.9800 . ?
C10 H10B 0.9800 . ?
C10 H10C 0.9800 . ?
C11 H11A 0.9800 . ?
C11 H11B 0.9800 . ?
C11 H11C 0.9800 . ?
C12 H12A 0.9800 . ?
C12 H12B 0.9800 . ?
C12 H12C 0.9800 . ?
C13 H13A 0.9800 . ?
C13 H13B 0.9800 . ?
C13 H13C 0.9800 . ?
C14 H14A 0.9800 . ?
C14 H14B 0.9800 . ?
C14 H14C 0.9800 . ?
C15 H15A 0.9800 . ?
C15 H15B 0.9800 . ?
C15 H15C 0.9800 . ?
C16 C17 1.5393(16) . ?
C16 C18 1.5284(17) . ?
C16 C19 1.5375(16) . ?
C17 H17A 0.9800 . ?
C17 H17B 0.9800 . ?
C17 H17C 0.9800 . ?
C18 H18A 0.9800 . ?
C18 H18B 0.9800 . ?
C18 H18C 0.9800 . ?
C19 H19A 0.9800 . ?
C19 H19B 0.9800 . ?
C19 H19C 0.9800 . ?
C20 C21 1.5336(16) . ?
C20 C22 1.5341(16) . ?
C20 C23 1.5407(17) . ?
C21 H21A 0.9800 . ?
C21 H21B 0.9800 . ?
C21 H21C 0.9800 . ?
C22 H22A 0.9800 . ?
C22 H22B 0.9800 . ?
C22 H22C 0.9800 . ?
C23 H23A 0.9800 . ?
C23 H23B 0.9800 . ?
C23 H23C 0.9800 . ?
P2 O6 1.5289(8) . ?
P2 C39 1.8335(12) . ?
P2 C43 1.8335(12) . ?
P2 H2 1.290(14) . ?
Si5 C25 1.8715(12) . ?
Si5 C27 1.8729(14) . ?
Si5 C28 1.8769(15) . ?
Si5 C29 1.8828(14) . ?
Si6 C25 1.8821(12) . ?
Si6 C30 1.8758(14) . ?
Si6 C31 1.8841(14) . ?
Si6 C32 1.8782(14) . ?
Si7 C26 1.8653(11) . ?
Si7 C33 1.8827(12) . ?
Si7 C34 1.8813(12) . ?
Si7 C35 1.8742(12) . ?
Si8 C26 1.8705(11) . ?
Si8 C36 1.8835(13) . ?
Si8 C37 1.8713(13) . ?
Si8 C38 1.8785(13) . ?
Al2 O4 1.7890(9) . ?
Al2 O6 1.8339(8) . ?
Al2 C25 2.0023(12) . ?
Al2 C26 1.9948(11) . ?
O4 C24 1.247(8) . ?
O4 C24B 1.251(2) . ?
O5 C24 1.129(9) . ?
O5 C24B 1.229(3) . ?
C24 H24 0.9500 . ?
C24B H24B 0.9500 . ?
C25 H25 1.0000 . ?
C26 H26 1.0000 . ?
C27 H27A 0.9800 . ?
C27 H27B 0.9800 . ?
C27 H27C 0.9800 . ?
C28 H28A 0.9800 . ?
C28 H28B 0.9800 . ?
C28 H28C 0.9800 . ?
C29 H29A 0.9800 . ?
C29 H29B 0.9800 . ?
C29 H29C 0.9800 . ?
C30 H30A 0.9800 . ?
C30 H30B 0.9800 . ?
C30 H30C 0.9800 . ?
C31 H31A 0.9800 . ?
C31 H31B 0.9800 . ?
C31 H31C 0.9800 . ?
C32 H32A 0.9800 . ?
C32 H32B 0.9800 . ?
C32 H32C 0.9800 . ?
C33 H33A 0.9800 . ?
C33 H33B 0.9800 . ?
C33 H33C 0.9800 . ?
C34 H34A 0.9800 . ?
C34 H34B 0.9800 . ?
C34 H34C 0.9800 . ?
C35 H35A 0.9800 . ?
C35 H35B 0.9800 . ?
C35 H35C 0.9800 . ?
C36 H36A 0.9800 . ?
C36 H36B 0.9800 . ?
C36 H36C 0.9800 . ?
C37 H37A 0.9800 . ?
C37 H37B 0.9800 . ?
C37 H37C 0.9800 . ?
C38 H38A 0.9800 . ?
C38 H38B 0.9800 . ?
C38 H38C 0.9800 . ?
C39 C40 1.5241(18) . ?
C39 C41 1.5328(17) . ?
C39 C42 1.5448(18) . ?
C40 H40A 0.9800 . ?
C40 H40B 0.9800 . ?
C40 H40C 0.9800 . ?
C41 H41A 0.9800 . ?
C41 H41B 0.9800 . ?
C41 H41C 0.9800 . ?
C42 H42A 0.9800 . ?
C42 H42B 0.9800 . ?
C42 H42C 0.9800 . ?
C43 C44 1.5399(17) . ?
C43 C45 1.5409(18) . ?
C43 C46 1.5284(18) . ?
C44 H44A 0.9800 . ?
C44 H44B 0.9800 . ?
C44 H44C 0.9800 . ?
C45 H45A 0.9800 . ?
C45 H45B 0.9800 . ?
C45 H45C 0.9800 . ?
C46 H46A 0.9800 . ?
C46 H46B 0.9800 . ?
C46 H46C 0.9800 . ?

loop_
_geom_torsion_atom_site_label_1
_geom_torsion_atom_site_label_2
_geom_torsion_atom_site_label_3
_geom_torsion_atom_site_label_4
_geom_torsion
_geom_torsion_site_symmetry_1
_geom_torsion_site_symmetry_2
_geom_torsion_site_symmetry_3
_geom_torsion_site_symmetry_4
_geom_torsion_publ_flag
Al1 O1 C1 O2 -178.18(10) . . . . ?
O1 Al1 O3 P1 107.7(3) . . . . ?
O3 P1 C16 C17 -45.00(9) . . . . ?
O3 P1 C16 C18 75.18(9) . . . . ?
O3 P1 C16 C19 -161.67(8) . . . . ?
O3 P1 C20 C21 -50.74(10) . . . . ?
O3 P1 C20 C22 -175.31(8) . . . . ?
O3 P1 C20 C23 66.75(9) . . . . ?
O3 Al1 O1 C1 150.48(9) . . . . ?
C2 Al1 O1 C1 -91.45(10) . . . . ?
C2 Al1 O3 P1 -7.2(3) . . . . ?
C3 Al1 O1 C1 41.94(11) . . . . ?
C3 Al1 O3 P1 -138.7(3) . . . . ?
C4 Si1 C2 Si2 89.30(7) . . . . ?
C4 Si1 C2 Al1 -51.20(8) . . . . ?
C5 Si1 C2 Si2 -32.05(8) . . . . ?
C5 Si1 C2 Al1 -172.56(6) . . . . ?
C6 Si1 C2 Si2 -147.87(6) . . . . ?
C6 Si1 C2 Al1 71.62(7) . . . . ?
C7 Si2 C2 Si1 -49.41(8) . . . . ?
C7 Si2 C2 Al1 91.01(7) . . . . ?
C8 Si2 C2 Si1 -170.48(6) . . . . ?
C8 Si2 C2 Al1 -30.06(8) . . . . ?
C9 Si2 C2 Si1 72.24(8) . . . . ?
C9 Si2 C2 Al1 -147.34(7) . . . . ?
C10 Si3 C3 Si4 153.46(6) . . . . ?
C10 Si3 C3 Al1 -65.29(7) . . . . ?
C11 Si3 C3 Si4 -85.06(7) . . . . ?
C11 Si3 C3 Al1 56.19(7) . . . . ?
C12 Si3 C3 Si4 36.53(8) . . . . ?
C12 Si3 C3 Al1 177.78(6) . . . . ?
C13 Si4 C3 Si3 37.91(8) . . . . ?
C13 Si4 C3 Al1 -103.37(7) . . . . ?
C14 Si4 C3 Si3 -84.44(7) . . . . ?
C14 Si4 C3 Al1 134.29(6) . . . . ?
C15 Si4 C3 Si3 158.05(6) . . . . ?
C15 Si4 C3 Al1 16.78(8) . . . . ?
C16 P1 O3 Al1 135.8(3) . . . . ?
C16 P1 C20 C21 76.95(10) . . . . ?
C16 P1 C20 C22 -47.62(10) . . . . ?
C16 P1 C20 C23 -165.56(8) . . . . ?
C20 P1 O3 Al1 -93.5(3) . . . . ?
C20 P1 C16 C17 -171.42(8) . . . . ?
C20 P1 C16 C18 -51.24(10) . . . . ?
C20 P1 C16 C19 71.91(10) . . . . ?
Al2 O4 C24 O5 -142.7(9) . . . . ?
Al2 O4 C24B O5 -175.99(18) . . . . ?
O4 Al2 O6 P2 41.64(13) . . . . ?
O6 P2 C39 C40 -51.71(11) . . . . ?
O6 P2 C39 C41 -175.95(8) . . . . ?
O6 P2 C39 C42 66.98(9) . . . . ?
O6 P2 C43 C44 -171.65(10) . . . . ?
O6 P2 C43 C45 -55.16(9) . . . . ?
O6 P2 C43 C46 64.13(10) . . . . ?
O6 Al2 O4 C24 -84(3) . . . . ?
O6 Al2 O4 C24B -153.8(3) . . . . ?
C25 Al2 O4 C24 32(3) . . . . ?
C25 Al2 O4 C24B -37.5(3) . . . . ?
C25 Al2 O6 P2 -75.63(13) . . . . ?
C26 Al2 O4 C24 162(3) . . . . ?
C26 Al2 O4 C24B 92.8(3) . . . . ?
C26 Al2 O6 P2 155.29(12) . . . . ?
C27 Si5 C25 Si6 -165.54(6) . . . . ?
C27 Si5 C25 Al2 -30.38(9) . . . . ?
C28 Si5 C25 Si6 -45.07(10) . . . . ?
C28 Si5 C25 Al2 90.09(9) . . . . ?
C29 Si5 C25 Si6 76.18(8) . . . . ?
C29 Si5 C25 Al2 -148.66(7) . . . . ?
C30 Si6 C25 Si5 85.68(7) . . . . ?
C30 Si6 C25 Al2 -50.81(8) . . . . ?
C31 Si6 C25 Si5 -35.80(9) . . . . ?
C31 Si6 C25 Al2 -172.28(7) . . . . ?
C32 Si6 C25 Si5 -152.42(6) . . . . ?
C32 Si6 C25 Al2 71.09(8) . . . . ?
C33 Si7 C26 Si8 174.27(6) . . . . ?
C33 Si7 C26 Al2 33.75(8) . . . . ?
C34 Si7 C26 Si8 -68.23(8) . . . . ?
C34 Si7 C26 Al2 151.24(6) . . . . ?
C35 Si7 C26 Si8 53.19(8) . . . . ?
C35 Si7 C26 Al2 -87.34(7) . . . . ?
C36 Si8 C26 Si7 36.86(8) . . . . ?
C36 Si8 C26 Al2 175.83(6) . . . . ?
C37 Si8 C26 Si7 -85.25(7) . . . . ?
C37 Si8 C26 Al2 53.73(8) . . . . ?
C38 Si8 C26 Si7 152.86(7) . . . . ?
C38 Si8 C26 Al2 -68.17(8) . . . . ?
C39 P2 O6 Al2 -95.21(13) . . . . ?
C39 P2 C43 C44 60.33(12) . . . . ?
C39 P2 C43 C45 176.82(8) . . . . ?
C39 P2 C43 C46 -63.89(11) . . . . ?
C43 P2 O6 Al2 132.56(12) . . . . ?
C43 P2 C39 C40 75.51(11) . . . . ?
C43 P2 C39 C41 -48.73(11) . . . . ?
C43 P2 C39 C42 -165.80(8) . . . . ?

loop_
_exptl_oxdiff_crystal_face_indexfrac_h
_exptl_oxdiff_crystal_face_indexfrac_k
_exptl_oxdiff_crystal_face_indexfrac_l
_exptl_oxdiff_crystal_face_x
_exptl_oxdiff_crystal_face_y
_exptl_oxdiff_crystal_face_z
6.6600 7.4856 5.4594 0.2965 0.4856 0.8224
-4.1019 7.7442 -0.9792 0.4321 0.7051 -0.5622
-7.8329 -2.9834 -5.2981 -0.0591 -0.0980 -0.9934
-5.0086 -9.5272 -4.8576 -0.4170 -0.6820 -0.6009
3.3488 -8.5063 0.3781 -0.4615 -0.7532 0.4688
4.0184 -0.3627 10.3789 -0.6076 0.3725 0.7015
7.8622 1.8142 4.9803 0.0081 -0.0041 1.0000
6.2508 2.8934 -4.8517 0.6945 -0.4247 0.5808
1.2054 2.0631 -10.0757 0.8476 -0.5190 -0.1102
-7.7543 -2.7269 0.7815 -0.4525 0.2763 -0.8478
-1.3529 -7.4314 -8.5940 0.0754 -0.9555 -0.2853
-0.3551 7.3308 7.8060 -0.0787 0.9943 0.0722
